data_4034118
loop_
_publ_author_name
'Kaleta, Ji\<r\'i'
'Bastien, Guillaume'
'Wen, Jin'
'Dra\<c\'insk\'y, Martin'
'Tortorici, Edward'
'C\'isa\<rov\'a, Ivana'
'Beale, Paul D.'
'Rogers, Charles T.'
'Michl, Josef'

_publ_section_title
;
 Bulk Inclusions of Double Pyridazine Molecular Rotors in Hexagonal Tris(
 o-phenylene)cyclotriphosphazene.
;
_journal_issue 13
_journal_name_full 'The Journal of organic chemistry'
_journal_page_first 8449
_journal_page_last 8467
_journal_paper_doi 10.1021/acs.joc.9b00553
_journal_volume 84
_journal_year 2019
_chemical_compound_source 'Synthesized by Dr. Jiri Kaleta'
_chemical_formula_moiety 'C13 H8 Br4'
_chemical_formula_sum 'C13 H8 Br4'
_chemical_formula_weight 483.83
_space_group_crystal_system monoclinic
_space_group_IT_number 14
_space_group_name_Hall '-P 2ybc'
_space_group_name_H-M_alt 'P 1 21/c 1'
_atom_sites_solution_hydrogens mixed
_atom_sites_solution_primary direct
_audit_creation_method SHELXL-2014/7
_cell_angle_alpha 90
_cell_angle_beta 102.868(2)
_cell_angle_gamma 90
_cell_formula_units_Z 2
_cell_length_a 13.8295(6)
_cell_length_b 5.7329(2)
_cell_length_c 9.3551(3)
_cell_measurement_reflns_used 3857
_cell_measurement_temperature 150(2)
_cell_measurement_theta_max 27.5085
_cell_measurement_theta_min 3.0218
_cell_volume 723.07(5)
_computing_cell_refinement 'SAINT V8.34A (Bruker AXS Inc., 2013)'
_computing_data_collection 'Bruker Instrument Service v2015.5.1.2'
_computing_data_reduction 'SAINT V8.34A (Bruker AXS Inc., 2013)'
_computing_structure_refinement 'SHELXL-2014/7 (Sheldrick, 2014)'
_computing_structure_solution 'SHELXS-97 (Sheldrick, 1990)'
_diffrn_ambient_temperature 150(2)
_diffrn_measured_fraction_theta_full 1.000
_diffrn_measured_fraction_theta_max 1.000
_diffrn_measurement_device_type 'Bruker APEX-II CCD'
_diffrn_measurement_method '\f and \w scans'
_diffrn_radiation_type MoK\a
_diffrn_radiation_wavelength 0.71073
_diffrn_reflns_av_R_equivalents 0.0208
_diffrn_reflns_av_unetI/netI 0.0196
_diffrn_reflns_Laue_measured_fraction_full 1.000
_diffrn_reflns_Laue_measured_fraction_max 1.000
_diffrn_reflns_limit_h_max 17
_diffrn_reflns_limit_h_min -17
_diffrn_reflns_limit_k_max 6
_diffrn_reflns_limit_k_min -7
_diffrn_reflns_limit_l_max 12
_diffrn_reflns_limit_l_min -11
_diffrn_reflns_number 6067
_diffrn_reflns_point_group_measured_fraction_full 1.000
_diffrn_reflns_point_group_measured_fraction_max 1.000
_diffrn_reflns_theta_full 25.242
_diffrn_reflns_theta_max 27.496
_diffrn_reflns_theta_min 1.510
_diffrn_source 'fine-focus sealed tube'
_exptl_absorpt_coefficient_mu 11.107
_exptl_absorpt_correction_T_max 0.36
_exptl_absorpt_correction_T_min 0.06
_exptl_absorpt_correction_type numerical
_exptl_absorpt_process_details 'SADABS V2014/5 (Bruker AXS Inc.)'
_exptl_crystal_colour colourless
_exptl_crystal_density_diffrn 2.222
_exptl_crystal_description plate
_exptl_crystal_F_000 452
_exptl_crystal_size_max 0.369
_exptl_crystal_size_mid 0.188
_exptl_crystal_size_min 0.116
_refine_diff_density_max 0.322
_refine_diff_density_min -0.508
_refine_diff_density_rms 0.078
_refine_ls_extinction_method none
_refine_ls_goodness_of_fit_ref 1.054
_refine_ls_hydrogen_treatment constr
_refine_ls_matrix_type full
_refine_ls_number_parameters 91
_refine_ls_number_reflns 1664
_refine_ls_number_restraints 0
_refine_ls_restrained_S_all 1.054
_refine_ls_R_factor_all 0.0229
_refine_ls_R_factor_gt 0.0184
_refine_ls_shift/su_max 0.002
_refine_ls_shift/su_mean 0.000
_refine_ls_structure_factor_coef Fsqd
_refine_ls_weighting_details 'w=1/[\s^2^(Fo^2^)+(0.0173P)^2^+0.3635P] where P=(Fo^2^+2Fc^2^)/3'
_refine_ls_weighting_scheme calc
_refine_ls_wR_factor_gt 0.0394
_refine_ls_wR_factor_ref 0.0411
_reflns_Friedel_coverage 0.000
_reflns_number_gt 1494
_reflns_number_total 1664
_reflns_threshold_expression 'I > 2\s(I)'
_cod_data_source_file jo9b00553_si_009.cif
_cod_data_source_block 21_JK656
_cod_original_sg_symbol_H-M 'P 21/c'
_cod_database_code 4034118
_shelx_shelxl_version_number 2014/7
_shelx_space_group_comment
;
The symmetry employed for this shelxl refinement is uniquely defined
by the following loop, which should always be used as a source of
symmetry information in preference to the above space-group names.
They are only intended as comments.
;
_shelx_estimated_absorpt_t_min 0.105
_shelx_estimated_absorpt_t_max 0.359

loop_
_space_group_symop_operation_xyz
'x, y, z'
'-x, y+1/2, -z+1/2'
'-x, -y, -z'
'x, -y-1/2, z-1/2'

loop_
_atom_site_label
_atom_site_type_symbol
_atom_site_fract_x
_atom_site_fract_y
_atom_site_fract_z
_atom_site_U_iso_or_equiv
_atom_site_adp_type
_atom_site_occupancy
_atom_site_site_symmetry_order
_atom_site_calc_flag
_atom_site_refinement_flags_posn
_atom_site_refinement_flags_adp
_atom_site_refinement_flags_occupancy
Br1 Br 0.70100(2) 0.17121(4) -0.06426(3) 0.03435(8) Uani 1 1 d . . .
Br2 Br 0.54101(2) -0.23326(4) -0.12636(2) 0.02672(7) Uani 1 1 d . . .
C1 C 0.94248(16) -0.0343(4) 0.4274(2) 0.0263(4) Uani 1 1 d . . .
C2 C 0.9484(3) 0.0991(9) 0.5779(5) 0.0332(10) Uani 0.5 1 d . . P
H2A H 0.9314 0.2671 0.5708 0.040 Uiso 0.5 1 d R U P
H2B H 0.9205 0.0156 0.6522 0.040 Uiso 0.5 1 d R U P
C3 C 1.0128(4) -0.2223(8) 0.5296(5) 0.0343(11) Uani 0.5 1 d . . P
H3A H 0.9840 -0.3034 0.6038 0.041 Uiso 0.5 1 d R U P
H3B H 1.0523 -0.3258 0.4799 0.041 Uiso 0.5 1 d R U P
C4 C 1.0341(4) 0.0877(10) 0.4123(5) 0.0382(12) Uani 0.5 1 d . . P
H4A H 1.0262 0.2551 0.3863 0.046 Uiso 0.5 1 d R U P
H4B H 1.0750 0.0037 0.3545 0.046 Uiso 0.5 1 d R U P
C5 C 0.85416(16) -0.0894(4) 0.3178(2) 0.0270(4) Uani 1 1 d . . .
C6 C 0.78313(16) -0.1398(4) 0.2247(2) 0.0263(4) Uani 1 1 d . . .
C7 C 0.69821(16) -0.2193(4) 0.1213(2) 0.0239(4) Uani 1 1 d . . .
H7 H 0.6698 -0.3628 0.1420 0.029 Uiso 1 1 calc R U .
C8 C 0.65498(15) -0.1105(3) -0.0016(2) 0.0215(4) Uani 1 1 d . . .

loop_
_atom_site_aniso_label
_atom_site_aniso_U_11
_atom_site_aniso_U_22
_atom_site_aniso_U_33
_atom_site_aniso_U_23
_atom_site_aniso_U_13
_atom_site_aniso_U_12
Br1 0.03475(14) 0.02481(12) 0.03960(13) 0.00322(9) -0.00004(10) -0.00741(9)
Br2 0.02292(11) 0.03038(12) 0.02374(11) -0.00209(8) -0.00146(8) -0.00485(8)
C1 0.0235(11) 0.0321(11) 0.0208(9) -0.0030(8) -0.0007(8) 0.0003(9)
C2 0.027(2) 0.039(3) 0.031(2) -0.011(2) 0.0012(19) 0.002(2)
C3 0.031(3) 0.029(2) 0.036(2) -0.0020(19) -0.006(2) 0.001(2)
C4 0.038(3) 0.056(4) 0.0168(19) 0.006(2) -0.0019(19) -0.016(3)
C5 0.0251(11) 0.0326(11) 0.0224(9) -0.0036(8) 0.0033(9) 0.0012(9)
C6 0.0265(11) 0.0287(11) 0.0236(10) -0.0018(8) 0.0052(9) 0.0021(9)
C7 0.0228(11) 0.0271(10) 0.0227(9) -0.0038(8) 0.0066(8) -0.0027(8)
C8 0.0188(10) 0.0227(10) 0.0225(9) -0.0045(8) 0.0039(8) -0.0020(8)

loop_
_atom_type_symbol
_atom_type_description
_atom_type_scat_dispersion_real
_atom_type_scat_dispersion_imag
_atom_type_scat_source
C C 0.0033 0.0016 'International Tables Vol C Tables 4.2.6.8 and 6.1.1.4'
H H 0.0000 0.0000 'International Tables Vol C Tables 4.2.6.8 and 6.1.1.4'
Br Br -0.2901 2.4595 'International Tables Vol C Tables 4.2.6.8 and 6.1.1.4'

loop_
_geom_angle_atom_site_label_1
_geom_angle_atom_site_label_2
_geom_angle_atom_site_label_3
_geom_angle
_geom_angle_site_symmetry_1
_geom_angle_site_symmetry_3
C5 C1 C4 129.9(2) . .
C5 C1 C4 128.9(3) . 3_756
C4 C1 C4 101.2(3) . 3_756
C5 C1 C2 126.4(2) . 3_756
C4 C1 C2 42.1(3) . 3_756
C4 C1 C2 89.3(3) 3_756 3_756
C5 C1 C2 127.1(3) . .
C4 C1 C2 88.9(3) . .
C4 C1 C2 41.6(3) 3_756 .
C2 C1 C2 106.4(2) 3_756 .
C5 C1 C3 126.4(2) . 3_756
C4 C1 C3 45.9(3) . 3_756
C4 C1 C3 87.2(3) 3_756 3_756
C2 C1 C3 84.6(3) 3_756 3_756
C2 C1 C3 53.0(3) . 3_756
C5 C1 C3 125.2(2) . .
C4 C1 C3 87.5(3) . .
C4 C1 C3 45.7(3) 3_756 .
C2 C1 C3 53.3(3) 3_756 .
C2 C1 C3 83.8(3) . .
C3 C1 C3 108.3(2) 3_756 .
C5 C1 C1 179.2(2) . 3_756
C4 C1 C1 50.88(19) . 3_756
C4 C1 C1 50.3(2) 3_756 3_756
C2 C1 C1 53.76(19) 3_756 3_756
C2 C1 C1 52.68(19) . 3_756
C3 C1 C1 54.24(19) 3_756 3_756
C3 C1 C1 54.09(19) . 3_756
C4 C2 C3 115.5(5) 3_756 3_756
C4 C2 C1 64.8(4) 3_756 3_756
C3 C2 C1 65.1(3) 3_756 3_756
C4 C2 C1 64.6(3) 3_756 .
C3 C2 C1 64.3(3) 3_756 .
C1 C2 C1 73.6(2) 3_756 .
C4 C2 H2A 178.5 3_756 .
C3 C2 H2A 66.0 3_756 .
C1 C2 H2A 116.4 3_756 .
C1 C2 H2A 116.4 . .
C4 C2 H2B 65.3 3_756 .
C3 C2 H2B 179.0 3_756 .
C1 C2 H2B 115.9 3_756 .
C1 C2 H2B 116.0 . .
H2A C2 H2B 113.2 . .
C4 C3 C2 108.9(4) 3_756 3_756
C4 C3 C1 61.4(3) 3_756 3_756
C2 C3 C1 62.7(3) 3_756 3_756
C4 C3 C1 61.9(3) 3_756 .
C2 C3 C1 61.6(3) 3_756 .
C1 C3 C1 71.7(2) 3_756 .
C4 C3 H3A 69.2 3_756 .
C2 C3 H3A 178.0 3_756 .
C1 C3 H3A 116.4 3_756 .
C1 C3 H3A 116.5 . .
C4 C3 H3B 177.3 3_756 .
C2 C3 H3B 68.5 3_756 .
C1 C3 H3B 116.3 3_756 .
C1 C3 H3B 116.4 . .
H3A C3 H3B 113.4 . .
C2 C4 C3 135.5(6) 3_756 3_756
C2 C4 C1 73.1(4) 3_756 .
C3 C4 C1 72.7(4) 3_756 .
C2 C4 C1 73.8(4) 3_756 3_756
C3 C4 C1 72.4(3) 3_756 3_756
C1 C4 C1 78.8(3) . 3_756
C2 C4 H4A 167.7 3_756 .
C3 C4 H4A 56.8 3_756 .
C1 C4 H4A 115.5 . .
C1 C4 H4A 115.6 3_756 .
C2 C4 H4B 55.2 3_756 .
C3 C4 H4B 169.3 3_756 .
C1 C4 H4B 115.3 . .
C1 C4 H4B 115.2 3_756 .
H4A C4 H4B 112.5 . .
C6 C5 C1 177.7(2) . .
C5 C6 C7 174.7(2) . .
C8 C7 C6 125.7(2) . .
C8 C7 H7 117.1 . .
C6 C7 H7 117.1 . .
C7 C8 Br2 121.09(16) . .
C7 C8 Br1 123.77(16) . .
Br2 C8 Br1 115.13(10) . .

loop_
_geom_bond_atom_site_label_1
_geom_bond_atom_site_label_2
_geom_bond_distance
_geom_bond_site_symmetry_2
Br1 C8 1.877(2) .
Br2 C8 1.8767(19) .
C1 C5 1.444(3) .
C1 C4 1.481(5) .
C1 C4 1.494(5) 3_756
C1 C2 1.566(5) 3_756
C1 C2 1.588(5) .
C1 C3 1.611(5) 3_756
C1 C3 1.614(5) .
C1 C1 1.888(4) 3_756
C2 C4 1.097(7) 3_756
C2 C3 1.427(7) 3_756
C2 C1 1.566(5) 3_756
C2 H2A 0.9900 .
C2 H2B 0.9900 .
C3 C4 1.212(7) 3_756
C3 C2 1.427(7) 3_756
C3 C1 1.611(5) 3_756
C3 H3A 0.9900 .
C3 H3B 0.9900 .
C4 C2 1.097(7) 3_756
C4 C3 1.212(7) 3_756
C4 C1 1.494(5) 3_756
C4 H4A 0.9900 .
C4 H4B 0.9900 .
C5 C6 1.194(3) .
C6 C7 1.420(3) .
C7 C8 1.328(3) .
C7 H7 0.9500 .

loop_
_geom_torsion_atom_site_label_1
_geom_torsion_atom_site_label_2
_geom_torsion_atom_site_label_3
_geom_torsion_atom_site_label_4
_geom_torsion
_geom_torsion_site_symmetry_1
_geom_torsion_site_symmetry_4
C5 C1 C2 C4 109.5(4) . 3_756
C4 C1 C2 C4 -108.3(4) . 3_756
C2 C1 C2 C4 -69.5(4) 3_756 3_756
C3 C1 C2 C4 -139.3(5) 3_756 3_756
C3 C1 C2 C4 -20.7(4) . 3_756
C1 C1 C2 C4 -69.5(4) 3_756 3_756
C5 C1 C2 C3 -111.2(3) . 3_756
C4 C1 C2 C3 31.0(3) . 3_756
C4 C1 C2 C3 139.3(5) 3_756 3_756
C2 C1 C2 C3 69.8(3) 3_756 3_756
C3 C1 C2 C3 118.6(3) . 3_756
C1 C1 C2 C3 69.8(3) 3_756 3_756
C5 C1 C2 C1 179.0(3) . 3_756
C4 C1 C2 C1 -38.8(2) . 3_756
C4 C1 C2 C1 69.5(4) 3_756 3_756
C2 C1 C2 C1 0.001(0) 3_756 3_756
C3 C1 C2 C1 -69.8(3) 3_756 3_756
C3 C1 C2 C1 48.8(2) . 3_756
C5 C1 C3 C4 -112.7(4) . 3_756
C4 C1 C3 C4 108.3(3) . 3_756
C2 C1 C3 C4 135.0(4) 3_756 3_756
C2 C1 C3 C4 19.1(4) . 3_756
C3 C1 C3 C4 66.7(3) 3_756 3_756
C1 C1 C3 C4 66.7(3) 3_756 3_756
C5 C1 C3 C2 112.4(3) . 3_756
C4 C1 C3 C2 -26.7(3) . 3_756
C4 C1 C3 C2 -135.0(4) 3_756 3_756
C2 C1 C3 C2 -115.9(3) . 3_756
C3 C1 C3 C2 -68.2(3) 3_756 3_756
C1 C1 C3 C2 -68.2(3) 3_756 3_756
C5 C1 C3 C1 -179.4(3) . 3_756
C4 C1 C3 C1 41.6(2) . 3_756
C4 C1 C3 C1 -66.7(3) 3_756 3_756
C2 C1 C3 C1 68.2(3) 3_756 3_756
C2 C1 C3 C1 -47.6(2) . 3_756
C3 C1 C3 C1 -0.001(0) 3_756 3_756
C5 C1 C4 C2 -103.3(4) . 3_756
C4 C1 C4 C2 76.3(3) 3_756 3_756
C2 C1 C4 C2 116.3(3) . 3_756
C3 C1 C4 C2 151.2(5) 3_756 3_756
C3 C1 C4 C2 32.5(3) . 3_756
C1 C1 C4 C2 76.3(3) 3_756 3_756
C5 C1 C4 C3 105.5(4) . 3_756
C4 C1 C4 C3 -74.9(3) 3_756 3_756
C2 C1 C4 C3 -151.2(5) 3_756 3_756
C2 C1 C4 C3 -34.9(3) . 3_756
C3 C1 C4 C3 -118.7(3) . 3_756
C1 C1 C4 C3 -74.9(3) 3_756 3_756
C5 C1 C4 C1 -179.6(3) . 3_756
C4 C1 C4 C1 -0.001(1) 3_756 3_756
C2 C1 C4 C1 -76.3(3) 3_756 3_756
C2 C1 C4 C1 40.0(2) . 3_756
C3 C1 C4 C1 74.9(3) 3_756 3_756
C3 C1 C4 C1 -43.8(2) . 3_756
C6 C7 C8 Br2 -178.64(17) . .
C6 C7 C8 Br1 1.3(3) . .
